data_2015754
loop_
_publ_author_name
'Odoko, Mamiko'
'Ise, Tomoyasu'
'Okabe, Nobuo'

_publ_section_title
;<i>catena</i>-Poly[[bis(\m~2~-4-methylbenzoato-\k^2^<i>O</i>:<i>O</i>')disilver(I)(<i>Ag{---</i>Ag})]-\m~2~-di-2-pyridylamine-\k^2^<i>N</i>^2^:<i>N</i>^2'^]
 and
 <i>catena</i>-poly[[(di-2-pyridylamine-\k<i>N</i>^2^)(\m~2~-4-nitrobenzoato-\k^2^<i>O</i>:<i>O</i>')disilver(I)(<i>Ag{---</i>Ag})]-\m~3~-4-nitrobenzoato-\k^3^<i>O</i>:<i>O</i>':<i>O</i>']
;
_journal_coeditor_code RB3021
_journal_issue 1
_journal_name_full 'Acta Crystallographica Section C'
_journal_page_first m22
_journal_page_last m26
_journal_paper_doi 10.1107/S010827010605102X
_journal_volume 63
_journal_year 2007
_chemical_formula_iupac '[Ag2 (C8 H7 O2)2 (C10 H9 N3)]'
_chemical_formula_moiety 'C26 H23 Ag2 N3 O4'
_chemical_formula_sum 'C26 H23 Ag2 N3 O4'
_chemical_formula_weight 657.21
_chemical_name_systematic
;
catena-Poly[[bis(\m~2~-4-methylbenzoato-\k^2^O:O')disilver(I)(Ag---Ag)]-
\m~2~-di-2-pyridylamine-\k^2^N^2^:N^2'^]
;
_space_group_IT_number 15
_symmetry_cell_setting monoclinic
_symmetry_space_group_name_Hall '-C 2yc'
_symmetry_space_group_name_H-M 'C 1 2/c 1'
_cell_angle_alpha 90
_cell_angle_beta 107.11(3)
_cell_angle_gamma 90
_cell_formula_units_Z 4
_cell_length_a 24.76(2)
_cell_length_b 8.590(10)
_cell_length_c 11.550(10)
_cell_measurement_reflns_used 7596
_cell_measurement_temperature 296.1
_cell_measurement_theta_max 27.5
_cell_measurement_theta_min 3.3
_cell_volume 2348(4)
_computing_cell_refinement RAPID-AUTO
_computing_data_collection 'RAPID-AUTO (Rigaku, 1998)'
_computing_data_reduction
;
CrystalStructure (Rigaku/MSC, 2005) and CRYSTALS (Betteridge <i>et
al.</i>,  2003)
;
_computing_molecular_graphics 'ORTEP-3 (Farrugia, 1997) and PLATON (Spek, 2003)'
_computing_publication_material CrystalStructure
_computing_structure_refinement 'SHELXL97 (Sheldrick, 1997)'
_computing_structure_solution 'SIR97 (Altomare <i>et al.</i>,  1999)'
_diffrn_detector_area_resol_mean 10.00
_diffrn_measured_fraction_theta_full 0.9969
_diffrn_measured_fraction_theta_max 0.9969
_diffrn_measurement_device_type 'Rigaku R-AXIS RAPID'
_diffrn_measurement_method \w
_diffrn_radiation_type 'Mo K\a'
_diffrn_radiation_wavelength 0.7107
_diffrn_reflns_av_R_equivalents 0.048
_diffrn_reflns_limit_h_max 31
_diffrn_reflns_limit_h_min -32
_diffrn_reflns_limit_k_max 11
_diffrn_reflns_limit_k_min -11
_diffrn_reflns_limit_l_max 14
_diffrn_reflns_limit_l_min -14
_diffrn_reflns_number 11540
_diffrn_reflns_theta_full 27.48
_diffrn_reflns_theta_max 27.48
_diffrn_standards_number 0
_exptl_absorpt_coefficient_mu 1.707
_exptl_absorpt_correction_T_max 0.949
_exptl_absorpt_correction_T_min 0.639
_exptl_absorpt_correction_type multi-scan
_exptl_absorpt_process_details '(ABSCOR; Higashi, 1995)'
_exptl_crystal_colour colourless
_exptl_crystal_density_diffrn 1.859
_exptl_crystal_density_method 'not measured'
_exptl_crystal_description platelet
_exptl_crystal_F_000 1304.00
_exptl_crystal_size_max 0.20
_exptl_crystal_size_mid 0.10
_exptl_crystal_size_min 0.03
_refine_diff_density_max 0.542
_refine_diff_density_min -0.790
_refine_ls_extinction_method none
_refine_ls_goodness_of_fit_ref 0.802
_refine_ls_hydrogen_treatment constr
_refine_ls_number_parameters 160
_refine_ls_number_reflns 2679
_refine_ls_R_factor_gt 0.0306
_refine_ls_shift/su_max 0.001
_refine_ls_structure_factor_coef Fsqd
_refine_ls_weighting_details 'calc w = 1/[\s^2^(Fo^2^)+(0.0282P)^2^] where P=(Fo^2^+2Fc^2^)/3'
_refine_ls_weighting_scheme calc
_refine_ls_wR_factor_ref 0.0578
_reflns_number_gt 1585
_reflns_number_total 2679
_reflns_threshold_expression F^2^>2\s(F^2^)
_cod_data_source_file rb3021.cif
_cod_data_source_block I
_cod_original_sg_symbol_H-M 'C 2/c'
_cod_database_code 2015754

loop_
_symmetry_equiv_pos_site_id
_symmetry_equiv_pos_as_xyz
1 +X,+Y,+Z
2 -X,+Y,1/2-Z
3 -X,-Y,-Z
4 +X,-Y,1/2+Z
5 1/2+X,1/2+Y,+Z
6 1/2-X,1/2+Y,1/2-Z
7 1/2-X,1/2-Y,-Z
8 1/2+X,1/2-Y,1/2+Z

loop_
_atom_site_type_symbol
_atom_site_label
_atom_site_fract_x
_atom_site_fract_y
_atom_site_fract_z
_atom_site_U_iso_or_equiv
_atom_site_adp_type
_atom_site_calc_flag
_atom_site_refinement_flags
_atom_site_occupancy
Ag Ag1 0.518213(11) 0.64184(3) 0.96130(2) 0.04886(10) Uani d . 1
O O1 0.44762(9) 0.6062(3) 0.79853(19) 0.0485(7) Uani d . 1
O O2 0.41382(9) 0.4011(3) 0.8695(2) 0.0596(8) Uani d . 1
N N1 0.54997(10) 0.9039(3) 0.9499(2) 0.0301(6) Uani d . 1
N N2 0.5000 0.9312(4) 0.7500 0.0333(8) Uani d S 1
H H22 0.5000 0.8311 0.7500 0.040 Uiso calc SR 1
C C1 0.58397(12) 0.9606(4) 1.0539(3) 0.0350(8) Uani d . 1
H H1 0.5954 0.8936 1.1198 0.042 Uiso calc R 1
C C2 0.60309(12) 1.1115(4) 1.0692(3) 0.0385(8) Uani d . 1
H H2 0.6253 1.1473 1.1440 0.046 Uiso calc R 1
C C3 0.58802(12) 1.2083(4) 0.9688(3) 0.0366(8) Uani d . 1
H H3 0.6009 1.3106 0.9751 0.044 Uiso calc R 1
C C4 0.55416(12) 1.1535(4) 0.8603(3) 0.0332(7) Uani d . 1
H H4 0.5445 1.2168 0.7919 0.040 Uiso calc R 1
C C5 0.53449(11) 1.0006(4) 0.8544(2) 0.0291(7) Uani d . 1
C C6 0.41071(12) 0.5059(4) 0.7938(3) 0.0332(7) Uani d . 1
C C7 0.35821(12) 0.5123(4) 0.6887(3) 0.0362(8) Uani d . 1
C C8 0.35269(14) 0.6147(4) 0.5951(3) 0.0529(11) Uani d . 1
H H8 0.3817 0.6846 0.5982 0.063 Uiso calc R 1
C C9 0.30546(16) 0.6164(5) 0.4972(3) 0.0680(13) Uani d . 1
H H9 0.3036 0.6871 0.4352 0.082 Uiso calc R 1
C C10 0.26115(14) 0.5189(5) 0.4871(3) 0.0561(10) Uani d . 1
C C11 0.26599(15) 0.4167(6) 0.5823(3) 0.0818(16) Uani d . 1
H H11 0.2363 0.3493 0.5802 0.098 Uiso calc R 1
C C12 0.31385(15) 0.4131(5) 0.6799(3) 0.0742(15) Uani d . 1
H H12 0.3162 0.3415 0.7415 0.089 Uiso calc R 1
C C13 0.20958(15) 0.5182(6) 0.3768(3) 0.0842(15) Uani d . 1
H H13A 0.2028 0.6216 0.3441 0.126 Uiso calc R 1
H H13B 0.1773 0.4835 0.3996 0.126 Uiso calc R 1
H H13C 0.2159 0.4493 0.3167 0.126 Uiso calc R 1

loop_
_atom_site_aniso_label
_atom_site_aniso_U_11
_atom_site_aniso_U_22
_atom_site_aniso_U_33
_atom_site_aniso_U_12
_atom_site_aniso_U_13
_atom_site_aniso_U_23
Ag1 0.04508(15) 0.03957(16) 0.04576(15) -0.01121(15) -0.01171(11) 0.01155(17)
O1 0.0429(13) 0.0501(19) 0.0411(12) -0.0140(12) -0.0055(11) 0.0081(12)
O2 0.0542(15) 0.0517(19) 0.0512(14) -0.0193(12) -0.0182(12) 0.0260(14)
N1 0.0299(13) 0.0321(16) 0.0243(13) 0.0002(11) 0.0015(11) 0.0017(11)
N2 0.044(2) 0.023(2) 0.0231(18) 0.000 -0.0040(17) 0.000
C1 0.0337(16) 0.041(2) 0.0246(16) 0.0001(15) -0.0012(14) 0.0045(15)
C2 0.0383(17) 0.044(2) 0.0249(16) -0.0049(15) -0.0041(14) -0.0029(15)
C3 0.0363(17) 0.0345(19) 0.0366(19) -0.0059(15) 0.0068(16) -0.0028(16)
C4 0.0374(16) 0.0318(19) 0.0284(15) 0.0007(15) 0.0065(13) 0.0030(16)
C5 0.0282(15) 0.0329(19) 0.0247(16) 0.0032(14) 0.0052(13) -0.0010(14)
C6 0.0356(17) 0.0294(19) 0.0309(17) 0.0033(15) 0.0042(15) -0.0013(15)
C7 0.0352(17) 0.040(2) 0.0309(16) 0.0007(15) 0.0054(14) 0.0026(16)
C8 0.043(2) 0.062(3) 0.045(2) -0.0141(18) 0.0005(17) 0.021(2)
C9 0.065(2) 0.079(4) 0.043(2) -0.021(2) -0.0104(19) 0.031(2)
C10 0.044(2) 0.074(3) 0.0380(19) -0.008(2) -0.0071(16) 0.014(2)
C11 0.049(2) 0.126(5) 0.054(2) -0.039(3) -0.011(2) 0.035(3)
C12 0.054(2) 0.104(4) 0.047(2) -0.031(2) -0.0125(19) 0.037(2)
C13 0.062(3) 0.110(4) 0.056(3) -0.016(3) -0.021(2) 0.025(3)

loop_
_atom_type_symbol
_atom_type_description
_atom_type_scat_dispersion_real
_atom_type_scat_dispersion_imag
_atom_type_scat_source
C C 0.003 0.002
;
International Tables for Crystallography
(1992, Vol. C, Tables 4.2.6.8 and 6.1.1.4)
;
H H 0.000 0.000
;
International Tables for Crystallography
(1992, Vol. C, Table 6.1.1.4)
;
O O 0.011 0.006
;
International Tables for Crystallography
(1992, Vol. C, Tables 4.2.6.8 and 6.1.1.4)
;
N N 0.006 0.003
;
International Tables for Crystallography
(1992, Vol. C, Tables 4.2.6.8 and 6.1.1.4)
;
Ag Ag -0.897 1.101
;
International Tables for Crystallography
(1992, Vol. C, Tables 4.2.6.8 and 6.1.1.4)
;

loop_
_geom_angle_atom_site_label_1
_geom_angle_atom_site_label_2
_geom_angle_atom_site_label_3
_geom_angle_site_symmetry_1
_geom_angle_site_symmetry_3
_geom_angle
O1 Ag1 O2 . 5_667 162.05(9)
O1 Ag1 N1 . . 106.07(9)
O2 Ag1 N1 5_667 . 91.64(9)
O1 Ag1 Ag1 . 5_667 84.41(8)
O2 Ag1 Ag1 5_667 5_667 78.87(7)
N1 Ag1 Ag1 . 5_667 164.49(6)
C6 O1 Ag1 . . 121.8(2)
C6 O2 Ag1 . 5_667 128.3(2)
C1 N1 C5 . . 117.6(3)
C1 N1 Ag1 . . 114.9(2)
C5 N1 Ag1 . . 127.3(2)
C5 N2 C5 . 2_656 129.2(4)
C5 N2 H22 . . 115.4
C5 N2 H22 2_656 . 115.4
N1 C1 C2 . . 124.1(3)
N1 C1 H1 . . 117.9
C2 C1 H1 . . 117.9
C1 C2 C3 . . 117.5(3)
C1 C2 H2 . . 121.3
C3 C2 H2 . . 121.3
C4 C3 C2 . . 120.0(3)
C4 C3 H3 . . 120.0
C2 C3 H3 . . 120.0
C3 C4 C5 . . 118.6(3)
C3 C4 H4 . . 120.7
C5 C4 H4 . . 120.7
N1 C5 N2 . . 113.7(3)
N1 C5 C4 . . 122.0(3)
N2 C5 C4 . . 124.2(3)
O2 C6 O1 . . 125.3(3)
O2 C6 C7 . . 117.2(3)
O1 C6 C7 . . 117.5(3)
C8 C7 C12 . . 116.7(3)
C8 C7 C6 . . 121.7(3)
C12 C7 C6 . . 121.6(3)
C9 C8 C7 . . 121.5(3)
C9 C8 H8 . . 119.3
C7 C8 H8 . . 119.3
C10 C9 C8 . . 122.5(3)
C10 C9 H9 . . 118.7
C8 C9 H9 . . 118.7
C9 C10 C11 . . 116.3(3)
C9 C10 C13 . . 122.3(3)
C11 C10 C13 . . 121.3(3)
C12 C11 C10 . . 121.2(3)
C12 C11 H11 . . 119.4
C10 C11 H11 . . 119.4
C7 C12 C11 . . 121.7(3)
C7 C12 H12 . . 119.2
C11 C12 H12 . . 119.2
C10 C13 H13A . . 109.5
C10 C13 H13B . . 109.5
H13A C13 H13B . . 109.5
C10 C13 H13C . . 109.5
H13A C13 H13C . . 109.5
H13B C13 H13C . . 109.5

loop_
_geom_bond_atom_site_label_1
_geom_bond_atom_site_label_2
_geom_bond_site_symmetry_2
_geom_bond_distance
Ag1 O1 . 2.179(3)
Ag1 O2 5_667 2.203(3)
Ag1 N1 . 2.401(4)
Ag1 Ag1 5_667 2.833(3)
O1 C6 . 1.245(4)
O2 C6 . 1.242(4)
O2 Ag1 5_667 2.203(3)
N1 C1 . 1.339(4)
N1 C5 . 1.344(4)
N2 C5 . 1.390(3)
N2 C5 2_656 1.390(3)
N2 H22 . 0.8600
C1 C2 . 1.374(5)
C1 H1 . 0.9300
C2 C3 . 1.386(4)
C2 H2 . 0.9300
C3 C4 . 1.371(4)
C3 H3 . 0.9300
C4 C5 . 1.396(4)
C4 H4 . 0.9300
C6 C7 . 1.496(4)
C7 C8 . 1.369(4)
C7 C12 . 1.370(5)
C8 C9 . 1.367(5)
C8 H8 . 0.9300
C9 C10 . 1.358(5)
C9 H9 . 0.9300
C10 C11 . 1.385(5)
C10 C13 . 1.515(5)
C11 C12 . 1.375(5)
C11 H11 . 0.9300
C12 H12 . 0.9300
C13 H13A . 0.9600
C13 H13B . 0.9600
C13 H13C . 0.9600

loop_
_geom_hbond_atom_site_label_D
_geom_hbond_atom_site_label_H
_geom_hbond_atom_site_label_A
_geom_hbond_distance_DH
_geom_hbond_distance_HA
_geom_hbond_distance_DA
_geom_hbond_angle_DHA
_geom_hbond_publ_flag
N2 H22 O1 0.86 2.48 3.197(5) 141.1 yes

loop_
_geom_torsion_atom_site_label_1
_geom_torsion_atom_site_label_2
_geom_torsion_atom_site_label_3
_geom_torsion_atom_site_label_4
_geom_torsion_site_symmetry_1
_geom_torsion
O2 Ag1 O1 C6 5_667 33.3(4)
N1 Ag1 O1 C6 . -156.4(2)
Ag1 Ag1 O1 C6 5_667 12.0(2)
O1 Ag1 N1 C1 . 164.85(19)
O2 Ag1 N1 C1 5_667 -18.1(2)
Ag1 Ag1 N1 C1 5_667 33.6(4)
O1 Ag1 N1 C5 . -10.5(2)
O2 Ag1 N1 C5 5_667 166.6(2)
Ag1 Ag1 N1 C5 5_667 -141.71(19)
C5 N1 C1 C2 . 1.2(4)
Ag1 N1 C1 C2 . -174.6(2)
N1 C1 C2 C3 . -2.9(5)
C1 C2 C3 C4 . 1.5(5)
C2 C3 C4 C5 . 1.4(4)
C1 N1 C5 N2 . 179.0(2)
Ag1 N1 C5 N2 . -5.8(3)
C1 N1 C5 C4 . 2.1(4)
Ag1 N1 C5 C4 . 177.26(19)
C5 N2 C5 N1 2_656 162.7(2)
C5 N2 C5 C4 2_656 -20.4(2)
C3 C4 C5 N1 . -3.3(4)
C3 C4 C5 N2 . -179.9(2)
Ag1 O2 C6 O1 5_667 2.3(5)
Ag1 O2 C6 C7 5_667 -177.42(19)
Ag1 O1 C6 O2 . -12.1(5)
Ag1 O1 C6 C7 . 167.69(18)
O2 C6 C7 C8 . -174.3(3)
O1 C6 C7 C8 . 5.9(5)
O2 C6 C7 C12 . 4.0(5)
O1 C6 C7 C12 . -175.8(3)
C12 C7 C8 C9 . -0.7(6)
C6 C7 C8 C9 . 177.7(3)
C7 C8 C9 C10 . 0.7(7)
C8 C9 C10 C11 . 0.4(7)
C8 C9 C10 C13 . -178.2(4)
C9 C10 C11 C12 . -1.4(7)
C13 C10 C11 C12 . 177.2(4)
C8 C7 C12 C11 . -0.4(6)
C6 C7 C12 C11 . -178.8(4)
C10 C11 C12 C7 . 1.5(7)
